data_7058181
loop_
_publ_author_name
'An, Fengqin'
'Zhang, Chengcheng'
'Duan, Lijuan'
'Liu, Xiangyu'
'Wang, Zheng'
'Jin, Xiaoyong'
'Song, Weiming'

_publ_section_title
;
 Luminescent metal--organic frameworks with a 2-(4-pyridyl)-terephthalic
 acid ligand for detection of acetone
;
_journal_issue 12
_journal_name_full 'New Journal of Chemistry'
_journal_page_first 4800
_journal_paper_doi 10.1039/C9NJ00021F
_journal_volume 43
_journal_year 2019
_chemical_formula_moiety 'C13 H9 N O5 Zn'
_chemical_formula_sum 'C13 H9 N O5 Zn'
_chemical_formula_weight 324.58
_space_group_crystal_system monoclinic
_space_group_IT_number 14
_space_group_name_Hall '-P 2yn'
_space_group_name_H-M_alt 'P 1 21/n 1'
_symmetry_space_group_name_Hall '-P 2yn'
_symmetry_space_group_name_H-M 'P 1 21/n 1'
_atom_sites_solution_hydrogens mixed
_atom_sites_solution_primary direct
_audit_creation_date 2017-10-27
_audit_creation_method
;
Olex2 1.2
(compiled 2017.08.10 svn.r3458 for OlexSys, GUI svn.r5381)
;
_audit_update_record
;
2018-11-12 deposited with the CCDC.    2019-02-19 downloaded from the CCDC.
;
_cell_angle_alpha 90
_cell_angle_beta 99.4564(19)
_cell_angle_gamma 90
_cell_formula_units_Z 4
_cell_length_a 6.49204(13)
_cell_length_b 18.1324(3)
_cell_length_c 10.4567(2)
_cell_measurement_reflns_used 2510
_cell_measurement_temperature 150.00(10)
_cell_measurement_theta_max 73.2900
_cell_measurement_theta_min 4.8700
_cell_volume 1214.20(4)
_computing_cell_refinement 'CrysAlisPro 1.171.38.43 (Rigaku OD, 2015)'
_computing_data_collection 'CrysAlisPro 1.171.38.43 (Rigaku OD, 2015)'
_computing_data_reduction 'CrysAlisPro 1.171.38.43 (Rigaku OD, 2015)'
_computing_molecular_graphics 'Olex2 (Dolomanov et al., 2009)'
_computing_publication_material 'Olex2 (Dolomanov et al., 2009)'
_computing_structure_refinement 'ShelXL (Sheldrick, 2015)'
_computing_structure_solution 'ShelXS (Sheldrick, 2008)'
_diffrn_ambient_environment N~2~
_diffrn_ambient_temperature 150.00(10)
_diffrn_detector 'CCD plate'
_diffrn_detector_area_resol_mean 10.6525
_diffrn_detector_type Atlas
_diffrn_measured_fraction_theta_full 0.993
_diffrn_measured_fraction_theta_max 0.993
_diffrn_measurement_details
;
List of Runs (angles in degrees, time in seconds):

  # Type    Start    End  Width  t~exp~   \w     \q     \k     \f   Frames
#--------------------------------------------------------------------------
  1  \w     84.00 175.00   1.00    1.00    --  106.40  30.00 -60.00   91
  2  \w    101.00 178.00   1.00    1.00    --  106.40 125.00-150.00   77
  3  \w     86.00 177.00   1.00    1.00    --  106.40  77.00   0.00   91
  4  \w     38.00 129.00   1.00    1.00    --  106.40 -61.00-120.00   91
  5  \w   -114.00 -23.00   1.00    1.00    --  -41.14 -38.00-120.00   91
  6  \w   -125.00 -35.00   1.00    1.00    --  -41.14 178.00 -30.00   90
;
_diffrn_measurement_device 'four-circle diffractometer'
_diffrn_measurement_device_type 'SuperNova, Dual, Cu at zero, Atlas'
_diffrn_measurement_method '\w scans'
_diffrn_orient_matrix_type 'CrysAlisPro convention (1999,Acta A55,543-557)'
_diffrn_orient_matrix_UB_11 0.0922399000
_diffrn_orient_matrix_UB_12 0.0547934000
_diffrn_orient_matrix_UB_13 0.1067695000
_diffrn_orient_matrix_UB_21 -0.0398845000
_diffrn_orient_matrix_UB_22 -0.0557486000
_diffrn_orient_matrix_UB_23 0.1043752000
_diffrn_orient_matrix_UB_31 0.2186844000
_diffrn_orient_matrix_UB_32 -0.0332531000
_diffrn_orient_matrix_UB_33 0.0009559000
_diffrn_radiation_monochromator mirror
_diffrn_radiation_probe x-ray
_diffrn_radiation_type CuK\a
_diffrn_radiation_wavelength 1.54184
_diffrn_reflns_av_R_equivalents 0.0196
_diffrn_reflns_av_unetI/netI 0.0224
_diffrn_reflns_Laue_measured_fraction_full 0.993
_diffrn_reflns_Laue_measured_fraction_max 0.993
_diffrn_reflns_limit_h_max 7
_diffrn_reflns_limit_h_min -6
_diffrn_reflns_limit_k_max 13
_diffrn_reflns_limit_k_min -21
_diffrn_reflns_limit_l_max 11
_diffrn_reflns_limit_l_min -12
_diffrn_reflns_number 3594
_diffrn_reflns_point_group_measured_fraction_full 0.993
_diffrn_reflns_point_group_measured_fraction_max 0.993
_diffrn_reflns_theta_full 65.905
_diffrn_reflns_theta_max 65.905
_diffrn_reflns_theta_min 4.878
_diffrn_source 'micro-focus sealed X-ray tube'
_diffrn_source_type 'SuperNova (Cu) X-ray Source'
_exptl_absorpt_coefficient_mu 3.017
_exptl_absorpt_correction_T_max 1.00000
_exptl_absorpt_correction_T_min 0.51060
_exptl_absorpt_correction_type multi-scan
_exptl_absorpt_process_details
;
CrysAlisPro 1.171.38.43 (Rigaku Oxford Diffraction, 2015)
Empirical absorption correction using spherical harmonics,
 implemented in SCALE3 ABSPACK scaling algorithm.
;
_exptl_crystal_density_diffrn 1.776
_exptl_crystal_description block
_exptl_crystal_F_000 656
_exptl_crystal_size_max 0.18
_exptl_crystal_size_mid 0.17
_exptl_crystal_size_min 0.16
_refine_diff_density_max 0.545
_refine_diff_density_min -0.723
_refine_diff_density_rms 0.095
_refine_ls_extinction_method none
_refine_ls_goodness_of_fit_ref 1.084
_refine_ls_hydrogen_treatment constr
_refine_ls_matrix_type full
_refine_ls_number_parameters 182
_refine_ls_number_reflns 2104
_refine_ls_number_restraints 0
_refine_ls_restrained_S_all 1.084
_refine_ls_R_factor_all 0.0379
_refine_ls_R_factor_gt 0.0366
_refine_ls_shift/su_max 0.001
_refine_ls_shift/su_mean 0.000
_refine_ls_structure_factor_coef Fsqd
_refine_ls_weighting_details 'w=1/[\s^2^(Fo^2^)+(0.0659P)^2^+0.8791P] where P=(Fo^2^+2Fc^2^)/3'
_refine_ls_weighting_scheme calc
_refine_ls_wR_factor_gt 0.0984
_refine_ls_wR_factor_ref 0.0996
_reflns_Friedel_coverage 0.000
_reflns_number_gt 1982
_reflns_number_total 2104
_reflns_threshold_expression 'I > 2\s(I)'
_cod_data_source_file c9nj00021f7.cif
_cod_data_source_block xu7
_cod_depositor_comments 'Adding full bibliography for 7058181--7058183.cif.'
_cod_database_code 7058181
_shelx_shelxl_version_number 2014/7
_shelx_space_group_comment
;
The symmetry employed for this shelxl refinement is uniquely defined
by the following loop, which should always be used as a source of
symmetry information in preference to the above space-group names.
They are only intended as comments.
;
_shelx_estimated_absorpt_t_max 0.644
_shelx_estimated_absorpt_t_min 0.613
_reflns_odcompleteness_completeness 99.11
_reflns_odcompleteness_iscentric 1
_reflns_odcompleteness_theta 66.49
_olex2_refinement_description
;
1. Fixed Uiso
 At 1.2 times of:
  All C(H) groups
 At 1.5 times of:
  All O(H,H) groups
2.a Rotating group:
 O1W(H1WA,H1WB)
2.b Aromatic/amide H refined with riding coordinates:
 C7(H7), C11(H11), C4(H4), C13(H13), C12(H12), C3(H3), C10(H10)
;
_olex2_submission_special_instructions 'No special instructions were received'
_oxdiff_exptl_absorpt_empirical_details
;
Empirical correction (ABSPACK) includes:
- Absorption correction using spherical harmonics
- Frame scaling
- Detector area scaling
;
_oxdiff_exptl_absorpt_empirical_full_max 1.879
_oxdiff_exptl_absorpt_empirical_full_min 0.505

loop_
_space_group_symop_operation_xyz
'x, y, z'
'-x+1/2, y+1/2, -z+1/2'
'-x, -y, -z'
'x-1/2, -y-1/2, z-1/2'

loop_
_atom_site_label
_atom_site_type_symbol
_atom_site_fract_x
_atom_site_fract_y
_atom_site_fract_z
_atom_site_U_iso_or_equiv
_atom_site_adp_type
_atom_site_occupancy
_atom_site_site_symmetry_order
_atom_site_calc_flag
_atom_site_refinement_flags_posn
Zn1 Zn 0.14105(5) 0.44414(2) 0.19246(3) 0.01133(16) Uani 1 1 d .
O1 O -0.0378(3) 0.35805(10) 0.14664(18) 0.0178(4) Uani 1 1 d .
O1W O 0.2615(3) 0.45958(10) 0.03127(17) 0.0168(4) Uani 1 1 d .
H1WA H 0.3860 0.4405 0.0387 0.025 Uiso 1 1 d GR
H1WB H 0.2833 0.5063 0.0196 0.025 Uiso 1 1 d GR
N1 N -1.1217(3) 0.10169(12) -0.1800(2) 0.0134(4) Uani 1 1 d .
O3 O -0.4644(3) 0.01600(10) 0.23720(18) 0.0219(4) Uani 1 1 d .
O2 O -0.3453(3) 0.40354(9) 0.05125(17) 0.0173(4) Uani 1 1 d .
C1 C -0.2330(4) 0.35344(13) 0.1063(2) 0.0122(5) Uani 1 1 d .
C7 C -0.5191(4) 0.25774(13) 0.0610(2) 0.0127(5) Uani 1 1 d .
H7 H -0.5957 0.2902 0.0029 0.015 Uiso 1 1 calc R
C11 C -0.9450(4) 0.06246(14) -0.1462(3) 0.0159(5) Uani 1 1 d .
H11 H -0.9364 0.0155 -0.1807 0.019 Uiso 1 1 calc R
O4 O -0.7657(3) 0.07272(11) 0.2398(2) 0.0260(5) Uani 1 1 d .
C4 C -0.2921(4) 0.16251(15) 0.2383(3) 0.0183(6) Uani 1 1 d .
H4 H -0.2153 0.1306 0.2975 0.022 Uiso 1 1 calc R
C8 C -0.5835(4) 0.07229(15) 0.2188(2) 0.0178(6) Uani 1 1 d .
C2 C -0.3250(4) 0.27943(13) 0.1282(2) 0.0123(5) Uani 1 1 d .
C5 C -0.4889(4) 0.14154(14) 0.1749(2) 0.0150(5) Uani 1 1 d .
C6 C -0.6000(4) 0.18802(13) 0.0797(2) 0.0126(5) Uani 1 1 d .
C13 C -0.9666(4) 0.20047(14) -0.0460(3) 0.0162(5) Uani 1 1 d .
H13 H -0.9776 0.2481 -0.0146 0.019 Uiso 1 1 calc R
C12 C -1.1297(4) 0.16983(14) -0.1305(3) 0.0172(5) Uani 1 1 d .
H12 H -1.2505 0.1975 -0.1543 0.021 Uiso 1 1 calc R
C9 C -0.7856(4) 0.15953(14) -0.0082(2) 0.0133(5) Uani 1 1 d .
C3 C -0.2104(4) 0.23032(14) 0.2137(3) 0.0170(5) Uani 1 1 d .
H3 H -0.0772 0.2432 0.2547 0.020 Uiso 1 1 calc R
C10 C -0.7769(4) 0.08970(14) -0.0624(3) 0.0165(5) Uani 1 1 d .
H10 H -0.6567 0.0613 -0.0417 0.020 Uiso 1 1 calc R

loop_
_atom_site_aniso_label
_atom_site_aniso_U_11
_atom_site_aniso_U_22
_atom_site_aniso_U_33
_atom_site_aniso_U_23
_atom_site_aniso_U_13
_atom_site_aniso_U_12
Zn1 0.0093(2) 0.0087(2) 0.0147(2) 0.00052(11) -0.00172(15) -0.00010(10)
O1 0.0124(9) 0.0105(9) 0.0289(10) -0.0026(7) -0.0012(7) -0.0037(7)
O1W 0.0175(9) 0.0142(9) 0.0187(9) 0.0036(7) 0.0028(7) -0.0030(7)
N1 0.0112(10) 0.0120(11) 0.0157(11) -0.0003(8) -0.0014(8) -0.0014(8)
O3 0.0254(10) 0.0123(9) 0.0263(10) 0.0042(8) -0.0007(8) -0.0042(8)
O2 0.0165(9) 0.0114(9) 0.0237(10) 0.0049(7) 0.0022(7) -0.0009(7)
C1 0.0128(12) 0.0115(12) 0.0130(12) -0.0027(9) 0.0041(9) -0.0015(9)
C7 0.0131(12) 0.0115(12) 0.0125(11) 0.0005(9) -0.0010(9) 0.0010(9)
C11 0.0153(13) 0.0117(12) 0.0193(13) -0.0020(9) -0.0013(11) 0.0004(9)
O4 0.0241(11) 0.0233(10) 0.0309(11) 0.0042(9) 0.0056(9) -0.0079(8)
C4 0.0202(13) 0.0148(13) 0.0171(13) 0.0042(10) -0.0055(11) -0.0019(10)
C8 0.0248(15) 0.0159(13) 0.0098(12) -0.0009(10) -0.0056(10) -0.0059(11)
C2 0.0134(12) 0.0100(12) 0.0136(12) -0.0012(9) 0.0024(9) -0.0024(9)
C5 0.0181(13) 0.0122(12) 0.0138(12) -0.0005(9) 0.0002(10) -0.0031(10)
C6 0.0126(12) 0.0114(12) 0.0134(12) -0.0014(9) 0.0007(9) -0.0024(9)
C13 0.0149(12) 0.0126(12) 0.0211(13) -0.0039(10) 0.0025(10) -0.0009(10)
C12 0.0121(12) 0.0156(13) 0.0225(14) -0.0032(10) -0.0013(10) 0.0026(9)
C9 0.0132(12) 0.0128(12) 0.0138(12) 0.0012(9) 0.0019(10) -0.0027(9)
C3 0.0136(12) 0.0165(13) 0.0187(13) 0.0000(10) -0.0040(10) -0.0048(10)
C10 0.0140(12) 0.0123(12) 0.0214(13) 0.0006(10) -0.0022(10) 0.0027(9)

loop_
_atom_type_symbol
_atom_type_description
_atom_type_scat_dispersion_real
_atom_type_scat_dispersion_imag
_atom_type_scat_source
C C 0.0181 0.0091 'International Tables Vol C Tables 4.2.6.8 and 6.1.1.4'
H H 0.0000 0.0000 'International Tables Vol C Tables 4.2.6.8 and 6.1.1.4'
N N 0.0311 0.0180 'International Tables Vol C Tables 4.2.6.8 and 6.1.1.4'
O O 0.0492 0.0322 'International Tables Vol C Tables 4.2.6.8 and 6.1.1.4'
Zn Zn -1.5491 0.6778 'International Tables Vol C Tables 4.2.6.8 and 6.1.1.4'

loop_
_geom_angle_atom_site_label_1
_geom_angle_atom_site_label_2
_geom_angle_atom_site_label_3
_geom_angle
_geom_angle_site_symmetry_1
_geom_angle_site_symmetry_3
O1 Zn1 O1W 101.81(8) . .
O1 Zn1 N1 100.89(8) . 4_766
O1 Zn1 C8 134.32(8) . 2_455
O1W Zn1 N1 104.54(8) . 4_766
O1W Zn1 C8 106.31(8) . 2_455
N1 Zn1 C8 105.85(8) 4_766 2_455
O3 Zn1 O1 105.20(8) 2_455 .
O3 Zn1 O1W 124.08(8) 2_455 .
O3 Zn1 N1 116.83(8) 2_455 4_766
O3 Zn1 C8 29.25(9) 2_455 2_455
C1 O1 Zn1 130.75(16) . .
C11 N1 Zn1 118.37(17) . 4_465
C12 N1 Zn1 123.58(17) . 4_465
C12 N1 C11 118.0(2) . .
C8 O3 Zn1 102.19(17) . 2_445
O1 C1 C2 114.1(2) . .
O2 C1 O1 125.6(2) . .
O2 C1 C2 120.3(2) . .
C2 C7 C6 121.0(2) . .
N1 C11 C10 122.0(2) . .
C3 C4 C5 120.3(2) . .
O3 C8 Zn1 48.56(13) . 2_445
O3 C8 C5 116.5(2) . .
O4 C8 Zn1 74.93(15) . 2_445
O4 C8 O3 123.5(2) . .
O4 C8 C5 120.0(2) . .
C5 C8 Zn1 164.49(19) . 2_445
C7 C2 C1 121.6(2) . .
C3 C2 C1 119.1(2) . .
C3 C2 C7 119.2(2) . .
C4 C5 C8 118.2(2) . .
C4 C5 C6 119.8(2) . .
C6 C5 C8 121.9(2) . .
C7 C6 C5 118.7(2) . .
C7 C6 C9 121.0(2) . .
C5 C6 C9 119.9(2) . .
C12 C13 C9 119.4(2) . .
N1 C12 C13 122.9(2) . .
C13 C9 C6 123.5(2) . .
C13 C9 C10 117.3(2) . .
C10 C9 C6 119.1(2) . .
C4 C3 C2 120.7(2) . .
C11 C10 C9 120.4(2) . .

loop_
_geom_bond_atom_site_label_1
_geom_bond_atom_site_label_2
_geom_bond_distance
_geom_bond_site_symmetry_2
Zn1 O1 1.9576(17) .
Zn1 O1W 1.9912(18) .
Zn1 N1 2.041(2) 4_766
Zn1 O3 1.9574(19) 2_455
Zn1 C8 2.552(3) 2_455
O1 C1 1.271(3) .
N1 Zn1 2.041(2) 4_465
N1 C11 1.347(3) .
N1 C12 1.344(3) .
O3 Zn1 1.9575(19) 2_445
O3 C8 1.276(3) .
O2 C1 1.245(3) .
C1 C2 1.502(3) .
C7 C2 1.395(3) .
C7 C6 1.395(3) .
C11 C10 1.375(4) .
O4 C8 1.238(4) .
C4 C5 1.392(4) .
C4 C3 1.380(4) .
C8 Zn1 2.552(3) 2_445
C8 C5 1.503(3) .
C2 C3 1.388(4) .
C5 C6 1.409(4) .
C6 C9 1.483(3) .
C13 C12 1.380(4) .
C13 C9 1.392(3) .
C9 C10 1.392(4) .

loop_
_geom_torsion_atom_site_label_1
_geom_torsion_atom_site_label_2
_geom_torsion_atom_site_label_3
_geom_torsion_atom_site_label_4
_geom_torsion
_geom_torsion_site_symmetry_1
Zn1 O1 C1 O2 22.4(4) .
Zn1 O1 C1 C2 -158.54(17) .
Zn1 N1 C11 C10 179.1(2) 4_465
Zn1 N1 C12 C13 -178.9(2) 4_465
Zn1 O3 C8 O4 -2.4(3) 2_445
Zn1 O3 C8 C5 174.89(17) 2_445
Zn1 C8 C5 C4 -31.4(8) 2_445
Zn1 C8 C5 C6 153.8(6) 2_445
O1 C1 C2 C7 -162.4(2) .
O1 C1 C2 C3 15.0(3) .
N1 C11 C10 C9 0.6(4) .
O3 C8 C5 C4 -45.8(3) .
O3 C8 C5 C6 139.4(3) .
O2 C1 C2 C7 16.7(4) .
O2 C1 C2 C3 -165.9(2) .
C1 C2 C3 C4 178.6(2) .
C7 C2 C3 C4 -4.0(4) .
C7 C6 C9 C13 -47.0(4) .
C7 C6 C9 C10 129.4(3) .
C11 N1 C12 C13 -0.9(4) .
O4 C8 C5 C4 131.6(3) .
O4 C8 C5 C6 -43.2(4) .
C4 C5 C6 C7 -6.6(4) .
C4 C5 C6 C9 166.4(2) .
C8 C5 C6 C7 168.1(2) .
C8 C5 C6 C9 -18.9(4) .
C2 C7 C6 C5 4.5(4) .
C2 C7 C6 C9 -168.5(2) .
C5 C4 C3 C2 1.8(4) .
C5 C6 C9 C13 140.2(3) .
C5 C6 C9 C10 -43.4(3) .
C6 C7 C2 C1 178.2(2) .
C6 C7 C2 C3 0.8(4) .
C6 C9 C10 C11 -178.7(2) .
C13 C9 C10 C11 -2.1(4) .
C12 N1 C11 C10 0.9(4) .
C12 C13 C9 C6 178.6(2) .
C12 C13 C9 C10 2.2(4) .
C9 C13 C12 N1 -0.7(4) .
C3 C4 C5 C8 -171.3(2) .
C3 C4 C5 C6 3.6(4) .
